data_7203364
loop_
_publ_author_name
'Beghidja, Adel'
'Rogez, Guillaume'
'Rabu, Pierre'
'Welter, Richard'
'Drillon, Marc'

_publ_section_title
;
 An approach to chiral magnets using ?-hydroxycarboxylates
;
_journal_issue 26
_journal_name_full 'Journal of Materials Chemistry'
_journal_page_first 2715
_journal_paper_doi 10.1039/b603014a
_journal_volume 16
_journal_year 2006
_chemical_formula_moiety 'C19 H22 Cu O7'
_chemical_formula_sum 'C19 H22 Cu O7'
_chemical_formula_weight 425.91
_chemical_name_systematic
;
?
;
_space_group_IT_number 9
_symmetry_cell_setting monoclinic
_symmetry_space_group_name_Hall 'C -2yc'
_symmetry_space_group_name_H-M 'C 1 c 1'
_atom_sites_solution_hydrogens geom
_atom_sites_solution_primary direct
_atom_sites_solution_secondary difmap
_audit_creation_method SHELXL-97
_cell_angle_alpha 90.00
_cell_angle_beta 106.045(5)
_cell_angle_gamma 90.00
_cell_formula_units_Z 4
_cell_length_a 9.336(5)
_cell_length_b 25.970(9)
_cell_length_c 8.250(5)
_cell_measurement_reflns_used 16568
_cell_measurement_temperature 173(2)
_cell_measurement_theta_max 30.034
_cell_measurement_theta_min 0.998
_cell_volume 1922.3(17)
_computing_cell_refinement 'Denzo (Nonius B.V., 1998)'
_computing_data_collection 'Collect (Nonius B.V., 1998)'
_computing_data_reduction 'Denzo (Nonius B.V., 1998)'
_computing_molecular_graphics 'PLATON 98 (Spek, 1998)'
_computing_publication_material 'SHELXL-97 (Sheldrick, 1997)'
_computing_structure_refinement 'SHELXL-97 (Sheldrick, 1997)'
_computing_structure_solution 'SHELXS-97 (Sheldrick, 1997)'
_diffrn_ambient_temperature 173(2)
_diffrn_measured_fraction_theta_full 0.995
_diffrn_measured_fraction_theta_max 0.995
_diffrn_measurement_device_type KappaCCD
_diffrn_measurement_method '\p scans'
_diffrn_radiation_monochromator graphite
_diffrn_radiation_source 'fine-focus sealed tube'
_diffrn_radiation_type MoK\a
_diffrn_radiation_wavelength 0.71069
_diffrn_reflns_av_R_equivalents 0.1079
_diffrn_reflns_av_sigmaI/netI 0.1840
_diffrn_reflns_limit_h_max 12
_diffrn_reflns_limit_h_min -13
_diffrn_reflns_limit_k_max 27
_diffrn_reflns_limit_k_min -36
_diffrn_reflns_limit_l_max 11
_diffrn_reflns_limit_l_min -11
_diffrn_reflns_number 12713
_diffrn_reflns_theta_full 29.85
_diffrn_reflns_theta_max 29.85
_diffrn_reflns_theta_min 2.40
_exptl_absorpt_coefficient_mu 1.174
_exptl_absorpt_correction_type none
_exptl_crystal_colour green-blue
_exptl_crystal_density_diffrn 1.472
_exptl_crystal_density_method 'not measured'
_exptl_crystal_description prism
_exptl_crystal_F_000 884
_exptl_crystal_size_max 0.10
_exptl_crystal_size_mid 0.08
_exptl_crystal_size_min 0.05
_refine_diff_density_max 1.176
_refine_diff_density_min -0.871
_refine_diff_density_rms 0.330
_refine_ls_abs_structure_details 'Flack H D (1983), Acta Cryst. A39, 876-881'
_refine_ls_abs_structure_Flack 0.02(2)
_refine_ls_extinction_method none
_refine_ls_goodness_of_fit_ref 1.166
_refine_ls_hydrogen_treatment mixed
_refine_ls_matrix_type full
_refine_ls_number_parameters 244
_refine_ls_number_reflns 5253
_refine_ls_number_restraints 2
_refine_ls_restrained_S_all 1.165
_refine_ls_R_factor_all 0.1954
_refine_ls_R_factor_gt 0.1200
_refine_ls_shift/su_max 0.001
_refine_ls_shift/su_mean 0.000
_refine_ls_structure_factor_coef Fsqd
_refine_ls_weighting_details 'calc w=1/[\s^2^(Fo^2^)+(0.0743P)^2^+0.4415P] where P=(Fo^2^+2Fc^2^)/3'
_refine_ls_weighting_scheme calc
_refine_ls_wR_factor_gt 0.1728
_refine_ls_wR_factor_ref 0.2035
_reflns_number_gt 3288
_reflns_number_total 5252
_reflns_threshold_expression >2sigma(I)
_cod_data_source_file b603014a.txt
_cod_data_source_block cul3
_cod_original_sg_symbol_Hall -Cc
_cod_original_sg_symbol_H-M Cc
_cod_database_code 7203364

loop_
_symmetry_equiv_pos_as_xyz
'x, y, z'
'x, -y, z+1/2'
'x+1/2, y+1/2, z'
'x+1/2, -y+1/2, z+1/2'

loop_
_atom_site_label
_atom_site_type_symbol
_atom_site_fract_x
_atom_site_fract_y
_atom_site_fract_z
_atom_site_U_iso_or_equiv
_atom_site_adp_type
_atom_site_occupancy
_atom_site_symmetry_multiplicity
_atom_site_calc_flag
_atom_site_refinement_flags
_atom_site_disorder_assembly
_atom_site_disorder_group
Cu Cu 0.44038(9) 0.22702(3) 0.93434(9) 0.0291(2) Uani 1 1 d . . .
O1 O 0.5482(8) 0.2279(2) 0.7641(9) 0.0347(17) Uani 1 1 d . . .
O2 O 0.6689(6) 0.1875(2) 0.6052(7) 0.0436(14) Uani 1 1 d . . .
O3 O 0.4200(5) 0.1431(2) 0.8258(7) 0.0348(12) Uani 1 1 d . . .
O4 O 0.2524(6) 0.2467(2) 0.7613(6) 0.0354(12) Uani 1 1 d . . .
O5 O 0.1092(5) 0.3059(2) 0.5985(7) 0.0405(15) Uani 1 1 d . . .
O6 O 0.4396(8) 0.31584(18) 0.9327(9) 0.0408(11) Uani 1 1 d . . .
O7 O 0.3213(8) 0.2276(2) 1.0982(9) 0.046(2) Uani 1 1 d . . .
H7O H 0.2195 0.2371 1.0565 0.055 Uiso 1 1 calc . . .
C1 C 0.5884(8) 0.1880(3) 0.7035(9) 0.0371(19) Uani 1 1 d . . .
C2 C 0.5371(8) 0.1354(3) 0.7525(9) 0.0338(18) Uani 1 1 d . . .
H2 H 0.6222 0.1194 0.8392 0.041 Uiso 1 1 calc . . .
C3 C 0.4933(8) 0.0992(3) 0.6014(9) 0.0295(16) Uani 1 1 d . . .
C4 C 0.5906(9) 0.0656(4) 0.5653(11) 0.044(2) Uani 1 1 d . . .
H4 H 0.6891 0.0636 0.6378 0.053 Uiso 1 1 calc . . .
C5 C 0.5486(11) 0.0334(4) 0.4221(13) 0.061(3) Uani 1 1 d . . .
H5 H 0.6193 0.0110 0.3956 0.074 Uiso 1 1 calc . . .
C6 C 0.4046(13) 0.0349(4) 0.3217(13) 0.062(3) Uani 1 1 d . . .
H6 H 0.3756 0.0133 0.2251 0.074 Uiso 1 1 calc . . .
C7 C 0.3033(12) 0.0668(5) 0.3588(12) 0.068(3) Uani 1 1 d . . .
H7 H 0.2030 0.0670 0.2906 0.081 Uiso 1 1 calc . . .
C8 C 0.3477(10) 0.0999(3) 0.4994(12) 0.053(2) Uani 1 1 d . . .
H8 H 0.2774 0.1228 0.5245 0.064 Uiso 1 1 calc . . .
C9 C 0.4040(8) 0.1014(3) 0.9341(13) 0.049(2) Uani 1 1 d . . .
H9A H 0.3211 0.1087 0.9820 0.074 Uiso 1 1 calc . . .
H9B H 0.4962 0.0976 1.0254 0.074 Uiso 1 1 calc . . .
H9C H 0.3838 0.0694 0.8685 0.074 Uiso 1 1 calc . . .
C10 C 0.2212(9) 0.2908(3) 0.7150(9) 0.0329(18) Uani 1 1 d . . .
C11 C 0.3139(8) 0.3375(3) 0.8033(9) 0.0315(18) Uani 1 1 d . . .
H11 H 0.2519 0.3592 0.8581 0.038 Uiso 1 1 calc . . .
C12 C 0.3717(8) 0.3697(3) 0.6870(9) 0.0349(18) Uani 1 1 d . . .
C13 C 0.3430(9) 0.4218(4) 0.6702(12) 0.052(2) Uani 1 1 d . . .
H13 H 0.2834 0.4375 0.7328 0.063 Uiso 1 1 calc . . .
C14 C 0.4014(12) 0.4521(4) 0.5606(16) 0.074(3) Uani 1 1 d . . .
H14 H 0.3805 0.4879 0.5504 0.088 Uiso 1 1 calc . . .
C15 C 0.4851(12) 0.4309(6) 0.4721(13) 0.076(4) Uani 1 1 d . . .
H15 H 0.5229 0.4515 0.3982 0.091 Uiso 1 1 calc . . .
C16 C 0.5172(10) 0.3788(5) 0.4875(11) 0.061(3) Uani 1 1 d . . .
H16 H 0.5786 0.3635 0.4261 0.073 Uiso 1 1 calc . . .
C17 C 0.4580(9) 0.3489(4) 0.5945(11) 0.047(2) Uani 1 1 d . . .
H17 H 0.4784 0.3130 0.6030 0.057 Uiso 1 1 calc . . .
C18 C 0.4937(9) 0.3502(4) 1.0709(10) 0.049(2) Uani 1 1 d . . .
H18A H 0.5202 0.3832 1.0292 0.074 Uiso 1 1 calc . . .
H18B H 0.5819 0.3352 1.1503 0.074 Uiso 1 1 calc . . .
H18C H 0.4160 0.3558 1.1283 0.074 Uiso 1 1 calc . . .
C19 C 0.3730(12) 0.2152(5) 1.2729(12) 0.072(3) Uani 1 1 d . . .
H19A H 0.3526 0.1789 1.2895 0.108 Uiso 1 1 calc . . .
H19B H 0.3215 0.2368 1.3365 0.108 Uiso 1 1 calc . . .
H19C H 0.4806 0.2215 1.3130 0.108 Uiso 1 1 calc . . .

loop_
_atom_site_aniso_label
_atom_site_aniso_U_11
_atom_site_aniso_U_22
_atom_site_aniso_U_33
_atom_site_aniso_U_23
_atom_site_aniso_U_13
_atom_site_aniso_U_12
Cu 0.0239(4) 0.0392(5) 0.0245(4) -0.0019(6) 0.0072(3) 0.0023(6)
O1 0.043(4) 0.032(4) 0.038(4) -0.001(3) 0.028(3) -0.001(2)
O2 0.043(3) 0.055(4) 0.044(3) -0.011(3) 0.030(3) -0.013(3)
O3 0.033(3) 0.038(3) 0.040(3) -0.004(3) 0.020(2) -0.006(2)
O4 0.033(3) 0.039(3) 0.033(3) 0.000(3) 0.006(2) -0.005(3)
O5 0.025(3) 0.053(4) 0.035(3) -0.001(3) -0.006(2) -0.009(2)
O6 0.038(2) 0.048(3) 0.030(2) -0.003(4) -0.002(2) -0.007(4)
O7 0.033(4) 0.069(6) 0.038(5) 0.015(3) 0.012(3) 0.016(3)
C1 0.032(4) 0.051(5) 0.026(4) -0.002(4) 0.006(3) -0.006(4)
C2 0.026(4) 0.038(5) 0.033(4) -0.002(3) 0.001(3) 0.005(3)
C3 0.027(3) 0.033(4) 0.032(4) 0.004(3) 0.012(3) -0.006(3)
C4 0.044(5) 0.049(6) 0.042(5) -0.004(4) 0.015(4) 0.006(4)
C5 0.074(7) 0.062(7) 0.059(6) -0.013(5) 0.038(6) 0.002(5)
C6 0.098(8) 0.039(6) 0.045(6) -0.006(4) 0.015(6) -0.012(6)
C7 0.067(7) 0.084(8) 0.034(5) -0.002(6) -0.019(5) -0.001(6)
C8 0.052(5) 0.050(6) 0.051(6) -0.007(4) 0.003(5) 0.016(4)
C9 0.043(6) 0.049(5) 0.068(6) -0.001(5) 0.036(5) -0.007(4)
C10 0.033(4) 0.054(5) 0.014(3) -0.005(3) 0.010(3) -0.009(4)
C11 0.024(4) 0.038(5) 0.026(4) 0.004(3) -0.005(3) 0.008(3)
C12 0.030(4) 0.047(5) 0.024(4) 0.002(4) 0.001(3) -0.005(4)
C13 0.040(5) 0.054(6) 0.056(6) 0.005(5) 0.003(4) -0.004(4)
C14 0.055(6) 0.059(7) 0.091(9) 0.033(7) -0.006(6) -0.009(5)
C15 0.064(8) 0.112(11) 0.040(6) 0.034(6) -0.005(5) -0.028(7)
C16 0.050(5) 0.102(9) 0.031(5) -0.008(5) 0.011(5) -0.023(6)
C17 0.042(5) 0.063(6) 0.035(4) -0.002(4) 0.008(4) -0.019(4)
C18 0.030(4) 0.081(7) 0.033(5) -0.008(5) 0.002(4) -0.011(4)
C19 0.070(7) 0.123(10) 0.032(5) 0.032(6) 0.026(5) 0.049(6)

loop_
_atom_type_symbol
_atom_type_description
_atom_type_scat_dispersion_real
_atom_type_scat_dispersion_imag
_atom_type_scat_source
C C 0.0033 0.0016 'International Tables Vol C Tables 4.2.6.8 and 6.1.1.4'
H H 0.0000 0.0000 'International Tables Vol C Tables 4.2.6.8 and 6.1.1.4'
Cu Cu 0.3201 1.2651 'International Tables Vol C Tables 4.2.6.8 and 6.1.1.4'
O O 0.0106 0.0060 'International Tables Vol C Tables 4.2.6.8 and 6.1.1.4'

loop_
_geom_angle_atom_site_label_1
_geom_angle_atom_site_label_2
_geom_angle_atom_site_label_3
_geom_angle
_geom_angle_site_symmetry_1
_geom_angle_site_symmetry_3
_geom_angle_publ_flag
O1 Cu O5 91.5(3) . 4 ?
O1 Cu O7 176.9(3) . . ?
O5 Cu O7 91.6(3) 4 . ?
O1 Cu O4 90.5(3) . . ?
O5 Cu O4 168.9(2) 4 . ?
O7 Cu O4 86.4(3) . . ?
O1 Cu O6 89.1(2) . . ?
O5 Cu O6 116.1(2) 4 . ?
O7 Cu O6 89.7(2) . . ?
O4 Cu O6 74.9(2) . . ?
O1 Cu O3 74.8(2) . . ?
O5 Cu O3 79.9(2) 4 . ?
O7 Cu O3 105.5(2) . . ?
O4 Cu O3 90.1(2) . . ?
O6 Cu O3 158.08(19) . . ?
C1 O1 Cu 123.4(5) . . ?
C2 O3 C9 112.7(6) . . ?
C2 O3 Cu 108.0(4) . . ?
C9 O3 Cu 118.4(5) . . ?
C10 O4 Cu 123.5(5) . . ?
C10 O5 Cu 136.2(6) . 4_454 ?
C18 O6 C11 112.2(6) . . ?
C18 O6 Cu 128.4(5) . . ?
C11 O6 Cu 113.0(4) . . ?
C19 O7 Cu 126.4(6) . . ?
C19 O7 H7O 116.8 . . ?
Cu O7 H7O 116.8 . . ?
O2 C1 O1 124.5(8) . . ?
O2 C1 C2 116.7(7) . . ?
O1 C1 C2 118.8(7) . . ?
O3 C2 C3 112.2(6) . . ?
O3 C2 C1 108.7(6) . . ?
C3 C2 C1 111.4(6) . . ?
O3 C2 H2 108.1 . . ?
C3 C2 H2 108.1 . . ?
C1 C2 H2 108.1 . . ?
C4 C3 C8 118.7(7) . . ?
C4 C3 C2 122.2(7) . . ?
C8 C3 C2 119.0(6) . . ?
C3 C4 C5 121.3(8) . . ?
C3 C4 H4 119.4 . . ?
C5 C4 H4 119.4 . . ?
C6 C5 C4 119.2(9) . . ?
C6 C5 H5 120.4 . . ?
C4 C5 H5 120.4 . . ?
C7 C6 C5 120.6(9) . . ?
C7 C6 H6 119.7 . . ?
C5 C6 H6 119.7 . . ?
C6 C7 C8 119.6(9) . . ?
C6 C7 H7 120.2 . . ?
C8 C7 H7 120.2 . . ?
C3 C8 C7 120.5(8) . . ?
C3 C8 H8 119.8 . . ?
C7 C8 H8 119.8 . . ?
O3 C9 H9A 109.5 . . ?
O3 C9 H9B 109.5 . . ?
H9A C9 H9B 109.5 . . ?
O3 C9 H9C 109.5 . . ?
H9A C9 H9C 109.5 . . ?
H9B C9 H9C 109.5 . . ?
O4 C10 O5 127.2(7) . . ?
O4 C10 C11 122.3(7) . . ?
O5 C10 C11 110.4(7) . . ?
O6 C11 C12 109.1(6) . . ?
O6 C11 C10 105.8(6) . . ?
C12 C11 C10 113.1(6) . . ?
O6 C11 H11 109.6 . . ?
C12 C11 H11 109.6 . . ?
C10 C11 H11 109.6 . . ?
C17 C12 C13 117.4(8) . . ?
C17 C12 C11 121.1(7) . . ?
C13 C12 C11 121.5(7) . . ?
C12 C13 C14 120.7(9) . . ?
C12 C13 H13 119.6 . . ?
C14 C13 H13 119.6 . . ?
C15 C14 C13 120.7(10) . . ?
C15 C14 H14 119.7 . . ?
C13 C14 H14 119.7 . . ?
C14 C15 C16 120.0(9) . . ?
C14 C15 H15 120.0 . . ?
C16 C15 H15 120.0 . . ?
C15 C16 C17 119.2(10) . . ?
C15 C16 H16 120.4 . . ?
C17 C16 H16 120.4 . . ?
C12 C17 C16 122.0(9) . . ?
C12 C17 H17 119.0 . . ?
C16 C17 H17 119.0 . . ?
O6 C18 H18A 109.5 . . ?
O6 C18 H18B 109.5 . . ?
H18A C18 H18B 109.5 . . ?
O6 C18 H18C 109.5 . . ?
H18A C18 H18C 109.5 . . ?
H18B C18 H18C 109.5 . . ?
O7 C19 H19A 109.5 . . ?
O7 C19 H19B 109.5 . . ?
H19A C19 H19B 109.5 . . ?
O7 C19 H19C 109.5 . . ?
H19A C19 H19C 109.5 . . ?
H19B C19 H19C 109.5 . . ?

loop_
_geom_bond_atom_site_label_1
_geom_bond_atom_site_label_2
_geom_bond_distance
_geom_bond_site_symmetry_2
_geom_bond_publ_flag
Cu O1 1.941(7) . ?
Cu O5 1.967(5) 4 ?
Cu O7 1.974(8) . ?
Cu O4 1.998(5) . ?
Cu O6 2.307(5) . ?
Cu O3 2.343(5) . ?
O1 C1 1.253(10) . ?
O2 C1 1.249(9) . ?
O3 C2 1.403(9) . ?
O3 C9 1.439(10) . ?
O4 C10 1.216(9) . ?
O5 C10 1.271(9) . ?
O5 Cu 1.967(5) 4_454 ?
O6 C18 1.426(10) . ?
O6 C11 1.464(9) . ?
O7 C19 1.424(11) . ?
O7 H7O 0.9500 . ?
C1 C2 1.538(11) . ?
C2 C3 1.523(10) . ?
C2 H2 1.0000 . ?
C3 C4 1.351(11) . ?
C3 C8 1.386(11) . ?
C4 C5 1.412(12) . ?
C4 H4 0.9500 . ?
C5 C6 1.371(14) . ?
C5 H5 0.9500 . ?
C6 C7 1.355(15) . ?
C6 H6 0.9500 . ?
C7 C8 1.410(13) . ?
C7 H7 0.9500 . ?
C8 H8 0.9500 . ?
C9 H9A 0.9800 . ?
C9 H9B 0.9800 . ?
C9 H9C 0.9800 . ?
C10 C11 1.551(11) . ?
C11 C12 1.481(10) . ?
C11 H11 1.0000 . ?
C12 C17 1.365(11) . ?
C12 C13 1.379(12) . ?
C13 C14 1.417(14) . ?
C13 H13 0.9500 . ?
C14 C15 1.327(16) . ?
C14 H14 0.9500 . ?
C15 C16 1.385(17) . ?
C15 H15 0.9500 . ?
C16 C17 1.399(13) . ?
C16 H16 0.9500 . ?
C17 H17 0.9500 . ?
C18 H18A 0.9800 . ?
C18 H18B 0.9800 . ?
C18 H18C 0.9800 . ?
C19 H19A 0.9800 . ?
C19 H19B 0.9800 . ?
C19 H19C 0.9800 . ?

loop_
_geom_torsion_atom_site_label_1
_geom_torsion_atom_site_label_2
_geom_torsion_atom_site_label_3
_geom_torsion_atom_site_label_4
_geom_torsion
_geom_torsion_site_symmetry_1
_geom_torsion_site_symmetry_2
_geom_torsion_site_symmetry_3
_geom_torsion_site_symmetry_4
_geom_torsion_publ_flag
O5 Cu O1 C1 63.6(7) 4 . . . ?
O7 Cu O1 C1 -112(4) . . . . ?
O4 Cu O1 C1 -105.5(7) . . . . ?
O6 Cu O1 C1 179.7(7) . . . . ?
O3 Cu O1 C1 -15.5(6) . . . . ?
O1 Cu O3 C2 22.0(4) . . . . ?
O5 Cu O3 C2 -72.4(4) 4 . . . ?
O7 Cu O3 C2 -161.2(4) . . . . ?
O4 Cu O3 C2 112.5(4) . . . . ?
O6 Cu O3 C2 66.3(7) . . . . ?
O1 Cu O3 C9 151.5(5) . . . . ?
O5 Cu O3 C9 57.1(5) 4 . . . ?
O7 Cu O3 C9 -31.7(5) . . . . ?
O4 Cu O3 C9 -118.1(5) . . . . ?
O6 Cu O3 C9 -164.2(6) . . . . ?
O1 Cu O4 C10 -82.0(6) . . . . ?
O5 Cu O4 C10 177.6(12) 4 . . . ?
O7 Cu O4 C10 97.6(6) . . . . ?
O6 Cu O4 C10 7.0(6) . . . . ?
O3 Cu O4 C10 -156.8(6) . . . . ?
O1 Cu O6 C18 -124.2(8) . . . . ?
O5 Cu O6 C18 -33.0(8) 4 . . . ?
O7 Cu O6 C18 58.6(8) . . . . ?
O4 Cu O6 C18 145.0(8) . . . . ?
O3 Cu O6 C18 -166.7(6) . . . . ?
O1 Cu O6 C11 86.6(6) . . . . ?
O5 Cu O6 C11 177.9(6) 4 . . . ?
O7 Cu O6 C11 -90.5(6) . . . . ?
O4 Cu O6 C11 -4.1(5) . . . . ?
O3 Cu O6 C11 44.2(10) . . . . ?
O1 Cu O7 C19 -175(46) . . . . ?
O5 Cu O7 C19 9.1(8) 4 . . . ?
O4 Cu O7 C19 178.2(8) . . . . ?
O6 Cu O7 C19 -106.9(8) . . . . ?
O3 Cu O7 C19 89.1(8) . . . . ?
Cu O1 C1 O2 -173.4(5) . . . . ?
Cu O1 C1 C2 6.2(10) . . . . ?
C9 O3 C2 C3 79.7(8) . . . . ?
Cu O3 C2 C3 -147.6(5) . . . . ?
C9 O3 C2 C1 -156.6(6) . . . . ?
Cu O3 C2 C1 -24.0(6) . . . . ?
O2 C1 C2 O3 -165.2(6) . . . . ?
O1 C1 C2 O3 15.2(9) . . . . ?
O2 C1 C2 C3 -41.1(8) . . . . ?
O1 C1 C2 C3 139.3(7) . . . . ?
O3 C2 C3 C4 -144.6(7) . . . . ?
C1 C2 C3 C4 93.3(9) . . . . ?
O3 C2 C3 C8 33.8(10) . . . . ?
C1 C2 C3 C8 -88.4(8) . . . . ?
C8 C3 C4 C5 3.2(13) . . . . ?
C2 C3 C4 C5 -178.4(8) . . . . ?
C3 C4 C5 C6 -2.7(15) . . . . ?
C4 C5 C6 C7 0.0(17) . . . . ?
C5 C6 C7 C8 1.8(17) . . . . ?
C4 C3 C8 C7 -1.3(14) . . . . ?
C2 C3 C8 C7 -179.8(9) . . . . ?
C6 C7 C8 C3 -1.2(16) . . . . ?
Cu O4 C10 O5 175.0(5) . . . . ?
Cu O4 C10 C11 -8.7(10) . . . . ?
Cu O5 C10 O4 -2.2(13) 4_454 . . . ?
Cu O5 C10 C11 -178.9(5) 4_454 . . . ?
C18 O6 C11 C12 85.5(9) . . . . ?
Cu O6 C11 C12 -120.3(6) . . . . ?
C18 O6 C11 C10 -152.6(7) . . . . ?
Cu O6 C11 C10 1.7(8) . . . . ?
O4 C10 C11 O6 3.8(10) . . . . ?
O5 C10 C11 O6 -179.4(6) . . . . ?
O4 C10 C11 C12 123.1(7) . . . . ?
O5 C10 C11 C12 -60.1(9) . . . . ?
O6 C11 C12 C17 61.1(9) . . . . ?
C10 C11 C12 C17 -56.3(10) . . . . ?
O6 C11 C12 C13 -117.7(8) . . . . ?
C10 C11 C12 C13 124.9(8) . . . . ?
C17 C12 C13 C14 0.0(12) . . . . ?
C11 C12 C13 C14 178.9(7) . . . . ?
C12 C13 C14 C15 -0.1(14) . . . . ?
C13 C14 C15 C16 -0.6(15) . . . . ?
C14 C15 C16 C17 1.2(14) . . . . ?
C13 C12 C17 C16 0.7(12) . . . . ?
C11 C12 C17 C16 -178.2(7) . . . . ?
C15 C16 C17 C12 -1.3(13) . . . . ?
